data_7126753
loop_
_publ_author_name
'Usui, Ryosuke'
'Sunada, Yusuke'

_publ_section_title
;
 Insertion of Ni(0) and Pd(0) precursors into the Si-Si bond of a disilane
 with two hypercoordinate silicon atoms.
;
_journal_issue 60
_journal_name_full 'Chemical communications (Cambridge, England)'
_journal_page_first 8464
_journal_page_last 8467
_journal_paper_doi 10.1039/d0cc03211e
_journal_volume 56
_journal_year 2020
_chemical_formula_moiety 'C44 H52 N6 Pd2 Si2'
_chemical_formula_sum 'C44 H52 N6 Pd2 Si2'
_chemical_formula_weight 933.91
_space_group_crystal_system monoclinic
_space_group_IT_number 15
_space_group_name_Hall '-C 2yc'
_space_group_name_H-M_alt 'C 1 2/c 1'
_atom_sites_solution_hydrogens geom
_atom_sites_solution_primary direct
_atom_sites_solution_secondary difmap
_audit_update_record
;
2020-03-17 deposited with the CCDC.	2020-06-22 downloaded from the CCDC.
;
_cell_angle_alpha 90.0000
_cell_angle_beta 126.46(3)
_cell_angle_gamma 90.0000
_cell_formula_units_Z 4
_cell_length_a 20.04(3)
_cell_length_b 23.534(16)
_cell_length_c 12.734(17)
_cell_measurement_reflns_used 194
_cell_measurement_temperature 100
_cell_measurement_theta_max 11.90
_cell_measurement_theta_min 2.54
_cell_volume 4830(10)
_computing_cell_refinement 'RAPID AUTO'
_computing_data_collection 'RAPID AUTO (Rigaku, ????)'
_computing_data_reduction 'RAPID AUTO'
_computing_molecular_graphics 'CrystalStructure 4.3'
_computing_publication_material 'CrystalStructure 4.3 (Rigaku, 2018)'
_computing_structure_refinement 'SHELXL Version 2017/1 (Sheldrick, 2008)'
_computing_structure_solution 'SHELXT Version 2014/5 (Sheldrick, 2014)'
_diffrn_ambient_temperature 100
_diffrn_detector_area_resol_mean 5.814
_diffrn_measured_fraction_theta_full 1.000
_diffrn_measured_fraction_theta_max 0.999
_diffrn_measurement_device_type 'Rigaku R-AXIS IV'
_diffrn_measurement_method \w
_diffrn_radiation_type synchrotron
_diffrn_radiation_wavelength 0.41170
_diffrn_reflns_av_R_equivalents 0.0565
_diffrn_reflns_av_unetI/netI 0.0264
_diffrn_reflns_Laue_measured_fraction_full 1.000
_diffrn_reflns_Laue_measured_fraction_max 0.999
_diffrn_reflns_limit_h_max 25
_diffrn_reflns_limit_h_min -25
_diffrn_reflns_limit_k_max 30
_diffrn_reflns_limit_k_min -30
_diffrn_reflns_limit_l_max 16
_diffrn_reflns_limit_l_min -16
_diffrn_reflns_number 53730
_diffrn_reflns_point_group_measured_fraction_full 1.000
_diffrn_reflns_point_group_measured_fraction_max 0.999
_diffrn_reflns_theta_full 14.301
_diffrn_reflns_theta_max 15.506
_diffrn_reflns_theta_min 0.887
_diffrn_standards_number 0
_exptl_absorpt_coefficient_mu 0.000
_exptl_absorpt_correction_T_max 1.000
_exptl_absorpt_correction_T_min 0.802
_exptl_absorpt_correction_type multi-scan
_exptl_absorpt_process_details 'ABSCOR (Rigaku, 1995)'
_exptl_crystal_colour colorless
_exptl_crystal_density_diffrn 1.284
_exptl_crystal_density_method 'not measured'
_exptl_crystal_description block
_exptl_crystal_F_000 1912.00
_exptl_crystal_size_max 0.080
_exptl_crystal_size_mid 0.080
_exptl_crystal_size_min 0.050
_refine_diff_density_max 0.33
_refine_diff_density_min -0.46
_refine_ls_extinction_method none
_refine_ls_goodness_of_fit_ref 1.039
_refine_ls_hydrogen_treatment constr
_refine_ls_number_parameters 244
_refine_ls_number_reflns 5542
_refine_ls_number_restraints 0
_refine_ls_R_factor_all 0.0253
_refine_ls_R_factor_gt 0.0211
_refine_ls_shift/su_max 0.002
_refine_ls_structure_factor_coef Fsqd
_refine_ls_weighting_details 'w = 1/[\s^2^(Fo^2^)+(0.0271P)^2^+3.1482P] where P=(Fo^2^+2Fc^2^)/3'
_refine_ls_weighting_scheme calc
_refine_ls_wR_factor_gt 0.0529
_refine_ls_wR_factor_ref 0.0544
_reflns_Friedel_coverage 0.000
_reflns_number_gt 4981
_reflns_number_total 5542
_reflns_threshold_expression F^2^>2.0\s(F^2^)
_cod_data_source_file d0cc03211e2.cif
_cod_data_source_block '[Pd(SiPh2pyrazolyl)(CNtBu)]2'
_cod_depositor_comments 'Adding full bibliography for 7126751--7126754.cif.'
_cod_database_code 7126753

loop_
_space_group_symop_operation_xyz
'x, y, z'
'-x, y, -z+1/2'
'x+1/2, y+1/2, z'
'-x+1/2, y+1/2, -z+1/2'
'-x, -y, -z'
'x, -y, z-1/2'
'-x+1/2, -y+1/2, -z'
'x+1/2, -y+1/2, z-1/2'

loop_
_atom_site_label
_atom_site_type_symbol
_atom_site_fract_x
_atom_site_fract_y
_atom_site_fract_z
_atom_site_U_iso_or_equiv
_atom_site_adp_type
_atom_site_occupancy
_atom_site_site_symmetry_order
_atom_site_calc_flag
_atom_site_refinement_flags_posn
_atom_site_refinement_flags_adp
_atom_site_refinement_flags_occupancy
_atom_site_disorder_assembly
_atom_site_disorder_group
Pd1 Pd 0.44537(2) 0.65844(2) 0.62179(2) 0.01669(4) Uani 1 1 d . . . . .
Si1 Si 0.62293(3) 0.62148(2) 0.80188(4) 0.01824(9) Uani 1 1 d . . . . .
N1 N 0.53194(8) 0.68308(6) 0.57956(13) 0.0200(3) Uani 1 1 d . . . . .
N2 N 0.60625(9) 0.65429(6) 0.65743(14) 0.0208(3) Uani 1 1 d . . . . .
N3 N 0.28420(9) 0.65174(7) 0.32967(14) 0.0279(3) Uani 1 1 d . . . . .
C1 C 0.34323(11) 0.65601(7) 0.43498(17) 0.0236(3) Uani 1 1 d . . . . .
C2 C 0.20844(12) 0.64351(10) 0.19781(18) 0.0377(5) Uani 1 1 d . . . . .
C3 C 0.22363(14) 0.66799(13) 0.1029(2) 0.0530(7) Uani 1 1 d . . . . .
H1 H 0.173715 0.663091 0.013162 0.064 Uiso 1 1 calc R U . . .
H2 H 0.236703 0.708530 0.120916 0.064 Uiso 1 1 calc R U . . .
H3 H 0.270227 0.648071 0.113434 0.064 Uiso 1 1 calc R U . . .
C4 C 0.19175(17) 0.58019(13) 0.1792(3) 0.0675(8) Uani 1 1 d . . . . .
H4 H 0.141137 0.572903 0.091361 0.081 Uiso 1 1 calc R U . . .
H5 H 0.238659 0.560744 0.189767 0.081 Uiso 1 1 calc R U . . .
H6 H 0.184664 0.565946 0.244294 0.081 Uiso 1 1 calc R U . . .
C5 C 0.13906(13) 0.67624(13) 0.1878(2) 0.0491(6) Uani 1 1 d . . . . .
H7 H 0.087235 0.671499 0.100033 0.059 Uiso 1 1 calc R U . . .
H8 H 0.131897 0.661564 0.252538 0.059 Uiso 1 1 calc R U . . .
H9 H 0.153525 0.716648 0.204352 0.059 Uiso 1 1 calc R U . . .
C6 C 0.52904(11) 0.70474(7) 0.48002(16) 0.0232(3) Uani 1 1 d . . . . .
C7 C 0.60146(11) 0.68996(8) 0.49266(17) 0.0269(4) Uani 1 1 d . . . . .
H10 H 0.614998 0.700054 0.435148 0.032 Uiso 1 1 calc R U . . .
C8 C 0.64883(11) 0.65804(8) 0.60457(17) 0.0256(3) Uani 1 1 d . . . . .
C9 C 0.45729(12) 0.74012(8) 0.37637(17) 0.0301(4) Uani 1 1 d . . . . .
H11 H 0.466635 0.751972 0.312280 0.036 Uiso 1 1 calc R U . . .
H12 H 0.406148 0.717715 0.332674 0.036 Uiso 1 1 calc R U . . .
H13 H 0.452194 0.773803 0.416385 0.036 Uiso 1 1 calc R U . . .
C10 C 0.73149(12) 0.63094(10) 0.66275(19) 0.0357(4) Uani 1 1 d . . . . .
H14 H 0.749791 0.639364 0.608146 0.043 Uiso 1 1 calc R U . . .
H15 H 0.772032 0.645997 0.750817 0.043 Uiso 1 1 calc R U . . .
H16 H 0.726755 0.589713 0.667369 0.043 Uiso 1 1 calc R U . . .
C11 C 0.60870(10) 0.54286(7) 0.76929(16) 0.0206(3) Uani 1 1 d . . . . .
C12 C 0.59331(11) 0.51668(8) 0.65829(17) 0.0261(3) Uani 1 1 d . . . . .
H17 H 0.590357 0.539276 0.593820 0.031 Uiso 1 1 calc R U . . .
C13 C 0.58225(12) 0.45828(8) 0.64039(18) 0.0306(4) Uani 1 1 d . . . . .
H18 H 0.571193 0.441382 0.563759 0.037 Uiso 1 1 calc R U . . .
C14 C 0.58732(12) 0.42492(8) 0.7336(2) 0.0312(4) Uani 1 1 d . . . . .
H19 H 0.579795 0.384981 0.721382 0.037 Uiso 1 1 calc R U . . .
C15 C 0.60336(11) 0.44948(8) 0.84518(18) 0.0291(4) Uani 1 1 d . . . . .
H20 H 0.607362 0.426393 0.909916 0.035 Uiso 1 1 calc R U . . .
C16 C 0.61355(11) 0.50761(7) 0.86238(17) 0.0258(3) Uani 1 1 d . . . . .
H21 H 0.624082 0.524072 0.939032 0.031 Uiso 1 1 calc R U . . .
C17 C 0.74039(10) 0.63062(7) 0.91817(16) 0.0222(3) Uani 1 1 d . . . . .
C18 C 0.77416(11) 0.68557(8) 0.94909(17) 0.0273(4) Uani 1 1 d . . . . .
H22 H 0.737781 0.717326 0.916003 0.033 Uiso 1 1 calc R U . . .
C19 C 0.85914(12) 0.69488(9) 1.02658(18) 0.0347(4) Uani 1 1 d . . . . .
H23 H 0.880272 0.732559 1.045774 0.042 Uiso 1 1 calc R U . . .
C20 C 0.91290(12) 0.64921(11) 1.0757(2) 0.0419(5) Uani 1 1 d . . . . .
H24 H 0.971097 0.655382 1.127033 0.050 Uiso 1 1 calc R U . . .
C21 C 0.88201(12) 0.59470(11) 1.0502(2) 0.0443(5) Uani 1 1 d . . . . .
H25 H 0.919016 0.563290 1.085595 0.053 Uiso 1 1 calc R U . . .
C22 C 0.79610(11) 0.58540(9) 0.97223(19) 0.0329(4) Uani 1 1 d . . . . .
H26 H 0.775545 0.547596 0.955988 0.039 Uiso 1 1 calc R U . . .

loop_
_atom_site_aniso_label
_atom_site_aniso_U_11
_atom_site_aniso_U_22
_atom_site_aniso_U_33
_atom_site_aniso_U_23
_atom_site_aniso_U_13
_atom_site_aniso_U_12
Pd1 0.01793(6) 0.01837(6) 0.01279(6) 0.00057(4) 0.00860(5) 0.00081(4)
Si1 0.0190(2) 0.0201(2) 0.0155(2) -0.00005(16) 0.01027(17) -0.00050(16)
N1 0.0224(7) 0.0205(7) 0.0162(6) 0.0008(5) 0.0109(5) -0.0010(5)
N2 0.0205(6) 0.0245(7) 0.0181(6) 0.0010(5) 0.0118(6) -0.0001(5)
N3 0.0237(7) 0.0382(9) 0.0175(7) 0.0004(6) 0.0099(6) 0.0050(6)
C1 0.0241(8) 0.0272(8) 0.0207(8) 0.0016(6) 0.0139(7) 0.0034(6)
C2 0.0242(9) 0.0596(13) 0.0150(8) -0.0036(8) 0.0040(7) 0.0052(9)
C3 0.0367(11) 0.100(2) 0.0189(9) 0.0078(11) 0.0147(9) 0.0228(12)
C4 0.0449(14) 0.0685(18) 0.0470(15) -0.0205(13) 0.0044(12) -0.0095(13)
C5 0.0256(10) 0.0897(18) 0.0243(10) 0.0030(11) 0.0106(8) 0.0132(11)
C6 0.0314(9) 0.0204(8) 0.0193(8) -0.0014(6) 0.0158(7) -0.0042(6)
C7 0.0334(9) 0.0315(9) 0.0215(8) -0.0013(7) 0.0194(7) -0.0052(7)
C8 0.0277(8) 0.0311(9) 0.0228(8) -0.0027(7) 0.0176(7) -0.0035(7)
C9 0.0397(10) 0.0289(9) 0.0230(8) 0.0061(7) 0.0193(8) 0.0025(7)
C10 0.0293(9) 0.0563(13) 0.0281(9) 0.0020(9) 0.0207(8) 0.0034(9)
C11 0.0186(7) 0.0228(8) 0.0205(8) -0.0002(6) 0.0116(6) 0.0012(6)
C12 0.0288(9) 0.0288(9) 0.0223(8) 0.0005(7) 0.0161(7) 0.0025(7)
C13 0.0343(10) 0.0292(9) 0.0286(9) -0.0058(7) 0.0189(8) 0.0036(7)
C14 0.0301(9) 0.0210(8) 0.0389(10) -0.0030(7) 0.0186(8) 0.0016(7)
C15 0.0316(9) 0.0257(9) 0.0302(9) 0.0047(7) 0.0185(8) 0.0012(7)
C16 0.0289(8) 0.0271(9) 0.0228(8) -0.0019(7) 0.0163(7) -0.0018(7)
C17 0.0205(7) 0.0287(9) 0.0172(7) 0.0006(6) 0.0111(6) -0.0009(6)
C18 0.0276(9) 0.0324(9) 0.0222(8) 0.0002(7) 0.0150(7) -0.0045(7)
C19 0.0314(10) 0.0454(11) 0.0263(9) -0.0023(8) 0.0167(8) -0.0142(8)
C20 0.0209(9) 0.0660(15) 0.0308(10) 0.0028(10) 0.0111(8) -0.0077(9)
C21 0.0251(10) 0.0535(14) 0.0430(12) 0.0127(10) 0.0141(9) 0.0089(9)
C22 0.0259(9) 0.0352(10) 0.0325(10) 0.0048(8) 0.0146(8) 0.0017(7)

loop_
_atom_type_symbol
_atom_type_description
_atom_type_scat_dispersion_real
_atom_type_scat_dispersion_imag
_atom_type_scat_source
C C 0.0000 0.0000
;
International Tables for Crystallography
(Vol. C, Tables 4.2.6.8 and 6.1.1.4)
;
H H 0.0000 0.0000
;
International Tables for Crystallography
(Vol. C, Table 6.1.1.4)
;
N N 0.0000 0.0000
;
International Tables for Crystallography
(Vol. C, Tables 4.2.6.8 and 6.1.1.4)
;
Pd Pd 0.0000 0.0000
;
International Tables for Crystallography
(Vol. C, Tables 4.2.6.8 and 6.1.1.4)
;
Si Si 0.0000 0.0000
;
International Tables for Crystallography
(Vol. C, Tables 4.2.6.8 and 6.1.1.4)
;

loop_
_geom_angle_atom_site_label_1
_geom_angle_atom_site_label_2
_geom_angle_atom_site_label_3
_geom_angle
_geom_angle_site_symmetry_1
_geom_angle_site_symmetry_3
_geom_angle_publ_flag
C1 Pd1 N1 96.63(13) . . ?
C1 Pd1 Si1 92.67(13) . 2_656 ?
N1 Pd1 Si1 168.20(4) . 2_656 ?
C1 Pd1 Pd1 167.01(5) . 2_656 ?
N1 Pd1 Pd1 96.23(11) . 2_656 ?
Si1 Pd1 Pd1 74.83(11) 2_656 2_656 ?
C1 Pd1 Si1 143.71(6) . . ?
N1 Pd1 Si1 60.55(10) . . ?
Si1 Pd1 Si1 107.76(10) 2_656 . ?
Pd1 Pd1 Si1 47.00(3) 2_656 . ?
N2 Si1 C11 106.24(9) . . ?
N2 Si1 C17 97.84(10) . . ?
C11 Si1 C17 103.75(7) . . ?
N2 Si1 Pd1 118.12(8) . 2_656 ?
C11 Si1 Pd1 114.87(6) . 2_656 ?
C17 Si1 Pd1 113.85(11) . 2_656 ?
N2 Si1 Pd1 71.60(8) . . ?
C11 Si1 Pd1 99.29(6) . . ?
C17 Si1 Pd1 156.62(6) . . ?
Pd1 Si1 Pd1 58.17(10) 2_656 . ?
C6 N1 N2 106.81(15) . . ?
C6 N1 Pd1 138.11(12) . . ?
N2 N1 Pd1 111.69(13) . . ?
C8 N2 N1 109.69(17) . . ?
C8 N2 Si1 136.53(13) . . ?
N1 N2 Si1 113.78(12) . . ?
C1 N3 C2 177.1(2) . . ?
N3 C1 Pd1 176.34(16) . . ?
N3 C2 C4 107.01(18) . . ?
N3 C2 C3 107.5(2) . . ?
C4 C2 C3 112.1(2) . . ?
N3 C2 C5 107.58(19) . . ?
C4 C2 C5 112.2(2) . . ?
C3 C2 C5 110.1(2) . . ?
C2 C3 H1 109.5 . . ?
C2 C3 H2 109.5 . . ?
H1 C3 H2 109.5 . . ?
C2 C3 H3 109.5 . . ?
H1 C3 H3 109.5 . . ?
H2 C3 H3 109.5 . . ?
C2 C4 H4 109.5 . . ?
C2 C4 H5 109.5 . . ?
H4 C4 H5 109.5 . . ?
C2 C4 H6 109.5 . . ?
H4 C4 H6 109.5 . . ?
H5 C4 H6 109.5 . . ?
C2 C5 H7 109.5 . . ?
C2 C5 H8 109.5 . . ?
H7 C5 H8 109.5 . . ?
C2 C5 H9 109.5 . . ?
H7 C5 H9 109.5 . . ?
H8 C5 H9 109.5 . . ?
N1 C6 C7 109.72(15) . . ?
N1 C6 C9 121.73(17) . . ?
C7 C6 C9 128.54(17) . . ?
C8 C7 C6 106.50(16) . . ?
C8 C7 H10 126.8 . . ?
C6 C7 H10 126.8 . . ?
N2 C8 C7 107.28(18) . . ?
N2 C8 C10 124.01(18) . . ?
C7 C8 C10 128.71(17) . . ?
C6 C9 H11 109.5 . . ?
C6 C9 H12 109.5 . . ?
H11 C9 H12 109.5 . . ?
C6 C9 H13 109.5 . . ?
H11 C9 H13 109.5 . . ?
H12 C9 H13 109.5 . . ?
C8 C10 H14 109.5 . . ?
C8 C10 H15 109.5 . . ?
H14 C10 H15 109.5 . . ?
C8 C10 H16 109.5 . . ?
H14 C10 H16 109.5 . . ?
H15 C10 H16 109.5 . . ?
C12 C11 C16 117.17(18) . . ?
C12 C11 Si1 124.77(13) . . ?
C16 C11 Si1 118.06(14) . . ?
C13 C12 C11 121.32(17) . . ?
C13 C12 H17 119.3 . . ?
C11 C12 H17 119.3 . . ?
C14 C13 C12 120.01(18) . . ?
C14 C13 H18 120.0 . . ?
C12 C13 H18 120.0 . . ?
C13 C14 C15 120.05(19) . . ?
C13 C14 H19 120.0 . . ?
C15 C14 H19 120.0 . . ?
C16 C15 C14 119.94(18) . . ?
C16 C15 H20 120.0 . . ?
C14 C15 H20 120.0 . . ?
C15 C16 C11 121.50(17) . . ?
C15 C16 H21 119.2 . . ?
C11 C16 H21 119.2 . . ?
C22 C17 C18 117.02(17) . . ?
C22 C17 Si1 123.68(14) . . ?
C18 C17 Si1 119.27(13) . . ?
C19 C18 C17 121.91(18) . . ?
C19 C18 H22 119.0 . . ?
C17 C18 H22 119.0 . . ?
C20 C19 C18 119.8(2) . . ?
C20 C19 H23 120.1 . . ?
C18 C19 H23 120.1 . . ?
C21 C20 C19 119.86(19) . . ?
C21 C20 H24 120.1 . . ?
C19 C20 H24 120.1 . . ?
C20 C21 C22 120.2(2) . . ?
C20 C21 H25 119.9 . . ?
C22 C21 H25 119.9 . . ?
C17 C22 C21 121.1(2) . . ?
C17 C22 H26 119.4 . . ?
C21 C22 H26 119.4 . . ?

loop_
_geom_bond_atom_site_label_1
_geom_bond_atom_site_label_2
_geom_bond_distance
_geom_bond_site_symmetry_2
_geom_bond_publ_flag
Pd1 C1 2.016(3) . ?
Pd1 N1 2.178(3) . ?
Pd1 Si1 2.2705(19) 2_656 ?
Pd1 Pd1 2.638(4) 2_656 ?
Pd1 Si1 2.997(4) . ?
Si1 N2 1.833(3) . ?
Si1 C11 1.880(2) . ?
Si1 C17 1.907(3) . ?
N1 C6 1.335(3) . ?
N1 N2 1.380(2) . ?
N2 C8 1.368(3) . ?
N3 C1 1.150(3) . ?
N3 C2 1.460(3) . ?
C2 C4 1.515(4) . ?
C2 C3 1.524(4) . ?
C2 C5 1.527(3) . ?
C3 H1 0.9800 . ?
C3 H2 0.9800 . ?
C3 H3 0.9800 . ?
C4 H4 0.9800 . ?
C4 H5 0.9800 . ?
C4 H6 0.9800 . ?
C5 H7 0.9800 . ?
C5 H8 0.9800 . ?
C5 H9 0.9800 . ?
C6 C7 1.406(3) . ?
C6 C9 1.499(3) . ?
C7 C8 1.374(3) . ?
C7 H10 0.9500 . ?
C8 C10 1.497(3) . ?
C9 H11 0.9800 . ?
C9 H12 0.9800 . ?
C9 H13 0.9800 . ?
C10 H14 0.9800 . ?
C10 H15 0.9800 . ?
C10 H16 0.9800 . ?
C11 C12 1.398(3) . ?
C11 C16 1.402(3) . ?
C12 C13 1.389(3) . ?
C12 H17 0.9500 . ?
C13 C14 1.376(3) . ?
C13 H18 0.9500 . ?
C14 C15 1.383(3) . ?
C14 H19 0.9500 . ?
C15 C16 1.381(3) . ?
C15 H20 0.9500 . ?
C16 H21 0.9500 . ?
C17 C22 1.393(3) . ?
C17 C18 1.403(3) . ?
C18 C19 1.387(3) . ?
C18 H22 0.9500 . ?
C19 C20 1.381(3) . ?
C19 H23 0.9500 . ?
C20 C21 1.377(3) . ?
C20 H24 0.9500 . ?
C21 C22 1.402(3) . ?
C21 H25 0.9500 . ?
C22 H26 0.9500 . ?

loop_
_geom_torsion_atom_site_label_1
_geom_torsion_atom_site_label_2
_geom_torsion_atom_site_label_3
_geom_torsion_atom_site_label_4
_geom_torsion
_geom_torsion_site_symmetry_1
_geom_torsion_site_symmetry_2
_geom_torsion_site_symmetry_3
_geom_torsion_site_symmetry_4
_geom_torsion_publ_flag
C6 N1 N2 C8 -0.44(18) . . . . ?
Pd1 N1 N2 C8 162.71(11) . . . . ?
C6 N1 N2 Si1 179.55(11) . . . . ?
Pd1 N1 N2 Si1 -17.30(13) . . . . ?
C11 Si1 N2 C8 -73.19(18) . . . . ?
C17 Si1 N2 C8 33.67(19) . . . . ?
Pd1 Si1 N2 C8 156.10(16) 2_656 . . . ?
Pd1 Si1 N2 C8 -167.79(18) . . . . ?
C11 Si1 N2 N1 106.83(12) . . . . ?
C17 Si1 N2 N1 -146.32(12) . . . . ?
Pd1 Si1 N2 N1 -23.88(12) 2_656 . . . ?
Pd1 Si1 N2 N1 12.22(9) . . . . ?
N2 N1 C6 C7 0.15(18) . . . . ?
Pd1 N1 C6 C7 -156.05(14) . . . . ?
N2 N1 C6 C9 -178.65(15) . . . . ?
Pd1 N1 C6 C9 25.1(3) . . . . ?
N1 C6 C7 C8 0.2(2) . . . . ?
C9 C6 C7 C8 178.88(17) . . . . ?
N1 N2 C8 C7 0.55(19) . . . . ?
Si1 N2 C8 C7 -179.44(13) . . . . ?
N1 N2 C8 C10 -179.11(17) . . . . ?
Si1 N2 C8 C10 0.9(3) . . . . ?
C6 C7 C8 N2 -0.4(2) . . . . ?
C6 C7 C8 C10 179.20(19) . . . . ?
N2 Si1 C11 C12 3.33(16) . . . . ?
C17 Si1 C11 C12 -99.24(17) . . . . ?
Pd1 Si1 C11 C12 135.86(14) 2_656 . . . ?
Pd1 Si1 C11 C12 76.74(16) . . . . ?
N2 Si1 C11 C16 -176.49(13) . . . . ?
C17 Si1 C11 C16 80.95(16) . . . . ?
Pd1 Si1 C11 C16 -43.95(15) 2_656 . . . ?
Pd1 Si1 C11 C16 -103.07(15) . . . . ?
C16 C11 C12 C13 0.8(3) . . . . ?
Si1 C11 C12 C13 -179.01(14) . . . . ?
C11 C12 C13 C14 -0.8(3) . . . . ?
C12 C13 C14 C15 0.0(3) . . . . ?
C13 C14 C15 C16 0.6(3) . . . . ?
C14 C15 C16 C11 -0.5(3) . . . . ?
C12 C11 C16 C15 -0.2(3) . . . . ?
Si1 C11 C16 C15 179.67(14) . . . . ?
C22 C17 C18 C19 2.0(3) . . . . ?
Si1 C17 C18 C19 -175.97(14) . . . . ?
C17 C18 C19 C20 -0.1(3) . . . . ?
C18 C19 C20 C21 -1.6(3) . . . . ?
C19 C20 C21 C22 1.4(4) . . . . ?
C18 C17 C22 C21 -2.2(3) . . . . ?
Si1 C17 C22 C21 175.68(17) . . . . ?
C20 C21 C22 C17 0.6(3) . . . . ?
